data_2231007
loop_
_publ_author_name
'Shafiq, Muhammad'
'Khan, Islam Ullah'
'Zia-ur-Rehman, Muhammad'
'Arshad, Muhammad Nadeem'
'Asiri, Abdullah M.'

_publ_section_title
;
 4-Hydrazinylidene-1-methyl-3<i>H</i>-2\l^6^,1-benzothiazine-2,2-dione
;
_journal_coeditor_code BT5565
_journal_issue 8
_journal_name_full 'Acta Crystallographica Section E'
_journal_page_first o2038
_journal_paper_doi 10.1107/S1600536811027577
_journal_volume 67
_journal_year 2011
_chemical_formula_iupac 'C9 H11 N3 O2 S'
_chemical_formula_moiety 'C9 H11 N3 O2 S'
_chemical_formula_sum 'C9 H11 N3 O2 S'
_chemical_formula_weight 225.27
_chemical_name_systematic
;
4-Hydrazinylidene-1-methyl-3<i>H</i>-2\l^6^,1-benzothiazine-2,2-dione
;
_space_group_IT_number 14
_symmetry_cell_setting monoclinic
_symmetry_space_group_name_Hall '-P 2yn'
_symmetry_space_group_name_H-M 'P 1 21/n 1'
_atom_sites_solution_hydrogens geom
_atom_sites_solution_primary direct
_atom_sites_solution_secondary difmap
_audit_creation_method SHELXL-97
_cell_angle_alpha 90.00
_cell_angle_beta 97.6990(10)
_cell_angle_gamma 90.00
_cell_formula_units_Z 4
_cell_length_a 6.6643(2)
_cell_length_b 9.6834(3)
_cell_length_c 15.5890(5)
_cell_measurement_reflns_used 5698
_cell_measurement_temperature 296(2)
_cell_measurement_theta_max 28.29
_cell_measurement_theta_min 3.73
_cell_volume 996.94(5)
_computing_cell_refinement 'SAINT (Bruker, 2007)'
_computing_data_collection 'APEX2 (Bruker, 2007)'
_computing_data_reduction 'SAINT (Bruker, 2007)'
_computing_molecular_graphics 'ORTEP-3 for Windows (Farrugia, 1997) and PLATON (Spek, 2009)'
_computing_publication_material 'WinGX (Farrugia, 1999) and PLATON (Spek, 2009)'
_computing_structure_refinement 'SHELXL97 (Sheldrick, 2008)'
_computing_structure_solution 'SHELXS97 (Sheldrick, 2008)'
_diffrn_ambient_temperature 296(2)
_diffrn_measured_fraction_theta_full 0.983
_diffrn_measured_fraction_theta_max 0.983
_diffrn_measurement_device_type 'Bruker Kappa APEXII CCD'
_diffrn_measurement_method '\f and \w'
_diffrn_radiation_monochromator graphite
_diffrn_radiation_source 'fine-focus sealed tube'
_diffrn_radiation_type MoK\a
_diffrn_radiation_wavelength 0.71073
_diffrn_reflns_av_R_equivalents 0.0196
_diffrn_reflns_av_sigmaI/netI 0.0178
_diffrn_reflns_limit_h_max 8
_diffrn_reflns_limit_h_min -6
_diffrn_reflns_limit_k_max 12
_diffrn_reflns_limit_k_min -11
_diffrn_reflns_limit_l_max 20
_diffrn_reflns_limit_l_min -19
_diffrn_reflns_number 8966
_diffrn_reflns_theta_full 28.29
_diffrn_reflns_theta_max 28.29
_diffrn_reflns_theta_min 3.73
_diffrn_standards_number 0
_exptl_absorpt_coefficient_mu 0.307
_exptl_absorpt_correction_T_max 0.9467
_exptl_absorpt_correction_T_min 0.8843
_exptl_absorpt_correction_type multi-scan
_exptl_absorpt_process_details '(SADABS; Bruker, 2007)'
_exptl_crystal_colour yellow
_exptl_crystal_density_diffrn 1.501
_exptl_crystal_density_method 'not measured'
_exptl_crystal_description needle
_exptl_crystal_F_000 472
_exptl_crystal_size_max 0.41
_exptl_crystal_size_mid 0.22
_exptl_crystal_size_min 0.18
_refine_diff_density_max 0.297
_refine_diff_density_min -0.289
_refine_ls_extinction_method none
_refine_ls_goodness_of_fit_ref 0.926
_refine_ls_hydrogen_treatment mixed
_refine_ls_matrix_type full
_refine_ls_number_parameters 143
_refine_ls_number_reflns 2426
_refine_ls_number_restraints 0
_refine_ls_restrained_S_all 0.926
_refine_ls_R_factor_all 0.0410
_refine_ls_R_factor_gt 0.0356
_refine_ls_shift/su_max 0.000
_refine_ls_shift/su_mean 0.000
_refine_ls_structure_factor_coef Fsqd
_refine_ls_weighting_details 'calc w=1/[\s^2^(Fo^2^)+(0.0763P)^2^+0.3098P] where P=(Fo^2^+2Fc^2^)/3'
_refine_ls_weighting_scheme calc
_refine_ls_wR_factor_gt 0.1050
_refine_ls_wR_factor_ref 0.1114
_reflns_number_gt 2114
_reflns_number_total 2426
_reflns_threshold_expression I>2\s(I)
_cod_data_source_file bt5565.cif
_cod_data_source_block I
_cod_original_sg_symbol_H-M 'P 21/n'
_cod_database_code 2231007
_cod_database_fobs_code 2231007

loop_
_symmetry_equiv_pos_as_xyz
'x, y, z'
'-x+1/2, y+1/2, -z+1/2'
'-x, -y, -z'
'x-1/2, -y-1/2, z-1/2'

loop_
_atom_site_type_symbol
_atom_site_label
_atom_site_fract_x
_atom_site_fract_y
_atom_site_fract_z
_atom_site_U_iso_or_equiv
_atom_site_adp_type
_atom_site_calc_flag
_atom_site_refinement_flags
_atom_site_occupancy
_atom_site_symmetry_multiplicity
C C1 0.8692(2) 0.28978(14) 0.04960(9) 0.0354(3) Uani d . 1 1
C C2 0.7617(2) 0.38627(17) -0.00433(10) 0.0460(4) Uani d . 1 1
H H2 0.6510 0.4306 0.0138 0.055 Uiso calc R 1 1
C C3 0.8167(3) 0.41727(17) -0.08437(11) 0.0491(4) Uani d . 1 1
H H3 0.7420 0.4811 -0.1200 0.059 Uiso calc R 1 1
C C4 0.9815(3) 0.35393(17) -0.11144(10) 0.0468(4) Uani d . 1 1
H H4 1.0209 0.3765 -0.1647 0.056 Uiso calc R 1 1
C C5 1.0884(2) 0.25656(16) -0.05909(10) 0.0409(3) Uani d . 1 1
H H5 1.1990 0.2134 -0.0781 0.049 Uiso calc R 1 1
C C6 1.0349(2) 0.22102(13) 0.02180(9) 0.0328(3) Uani d . 1 1
C C7 1.1508(2) 0.11464(13) 0.07523(8) 0.0341(3) Uani d . 1 1
C C8 1.0878(3) 0.07413(16) 0.16103(10) 0.0454(4) Uani d . 1 1
H H8A 1.2040 0.0386 0.1987 0.054 Uiso calc R 1 1
H H8B 0.9866 0.0017 0.1524 0.054 Uiso calc R 1 1
C C9 0.6206(3) 0.3164(2) 0.15568(14) 0.0609(5) Uani d . 1 1
H H9A 0.6343 0.4141 0.1652 0.091 Uiso calc R 1 1
H H9B 0.5906 0.2723 0.2076 0.091 Uiso calc R 1 1
H H9C 0.5128 0.2991 0.1096 0.091 Uiso calc R 1 1
N N1 0.80990(19) 0.26108(15) 0.13215(9) 0.0446(3) Uani d . 1 1
N N2 1.30403(19) 0.06040(13) 0.04671(8) 0.0427(3) Uani d . 1 1
N N3 1.4169(2) -0.03646(17) 0.09606(11) 0.0565(4) Uani d . 1 1
O O1 1.14407(18) 0.31926(13) 0.22310(7) 0.0515(3) Uani d . 1 1
O O2 0.8941(2) 0.17659(15) 0.28274(8) 0.0587(3) Uani d . 1 1
S S1 0.98824(5) 0.21730(4) 0.20972(2) 0.03865(15) Uani d . 1 1
H H1N 1.357(3) -0.087(2) 0.1305(13) 0.046 Uiso d . 1 1
H H2N 1.494(3) -0.070(2) 0.0678(12) 0.046 Uiso d . 1 1

loop_
_atom_site_aniso_label
_atom_site_aniso_U_11
_atom_site_aniso_U_22
_atom_site_aniso_U_33
_atom_site_aniso_U_12
_atom_site_aniso_U_13
_atom_site_aniso_U_23
C1 0.0314(6) 0.0370(7) 0.0375(7) 0.0038(5) 0.0035(5) -0.0031(5)
C2 0.0376(7) 0.0488(8) 0.0501(8) 0.0144(6) 0.0008(6) -0.0016(7)
C3 0.0513(8) 0.0484(8) 0.0442(8) 0.0120(7) -0.0065(6) 0.0047(6)
C4 0.0572(9) 0.0476(8) 0.0345(7) 0.0076(7) 0.0028(6) 0.0034(6)
C5 0.0457(8) 0.0419(7) 0.0356(7) 0.0095(6) 0.0075(6) -0.0007(6)
C6 0.0338(6) 0.0312(6) 0.0334(6) 0.0043(5) 0.0040(5) -0.0026(5)
C7 0.0363(6) 0.0317(6) 0.0350(6) 0.0052(5) 0.0076(5) -0.0005(5)
C8 0.0563(9) 0.0386(7) 0.0445(8) 0.0131(6) 0.0188(7) 0.0076(6)
C9 0.0404(8) 0.0763(12) 0.0702(12) 0.0155(8) 0.0231(8) 0.0002(10)
N1 0.0331(6) 0.0560(7) 0.0470(7) 0.0112(5) 0.0137(5) 0.0033(6)
N2 0.0440(6) 0.0422(6) 0.0437(6) 0.0151(5) 0.0122(5) 0.0063(5)
N3 0.0554(8) 0.0581(9) 0.0595(9) 0.0307(7) 0.0210(7) 0.0176(7)
O1 0.0558(7) 0.0577(7) 0.0402(6) -0.0082(5) 0.0041(5) -0.0058(5)
O2 0.0627(7) 0.0715(8) 0.0479(7) 0.0109(6) 0.0288(6) 0.0109(6)
S1 0.0408(2) 0.0428(2) 0.0345(2) 0.00504(13) 0.01310(14) 0.00140(12)

loop_
_atom_type_symbol
_atom_type_description
_atom_type_scat_dispersion_real
_atom_type_scat_dispersion_imag
_atom_type_scat_source
C C 0.0033 0.0016 'International Tables Vol C Tables 4.2.6.8 and 6.1.1.4'
H H 0.0000 0.0000 'International Tables Vol C Tables 4.2.6.8 and 6.1.1.4'
N N 0.0061 0.0033 'International Tables Vol C Tables 4.2.6.8 and 6.1.1.4'
O O 0.0106 0.0060 'International Tables Vol C Tables 4.2.6.8 and 6.1.1.4'
S S 0.1246 0.1234 'International Tables Vol C Tables 4.2.6.8 and 6.1.1.4'

loop_
_geom_angle_atom_site_label_1
_geom_angle_atom_site_label_2
_geom_angle_atom_site_label_3
_geom_angle
C2 C1 C6 119.61(14)
C2 C1 N1 119.68(13)
C6 C1 N1 120.71(13)
C3 C2 C1 121.03(14)
C3 C2 H2 119.5
C1 C2 H2 119.5
C4 C3 C2 120.07(14)
C4 C3 H3 120.0
C2 C3 H3 120.0
C3 C4 C5 119.60(15)
C3 C4 H4 120.2
C5 C4 H4 120.2
C4 C5 C6 121.84(14)
C4 C5 H5 119.1
C6 C5 H5 119.1
C5 C6 C1 117.81(13)
C5 C6 C7 120.23(12)
C1 C6 C7 121.95(13)
N2 C7 C6 118.14(12)
N2 C7 C8 122.12(12)
C6 C7 C8 119.74(11)
C7 C8 S1 110.19(10)
C7 C8 H8A 109.6
S1 C8 H8A 109.6
C7 C8 H8B 109.6
S1 C8 H8B 109.6
H8A C8 H8B 108.1
N1 C9 H9A 109.5
N1 C9 H9B 109.5
H9A C9 H9B 109.5
N1 C9 H9C 109.5
H9A C9 H9C 109.5
H9B C9 H9C 109.5
C1 N1 C9 120.59(14)
C1 N1 S1 117.21(10)
C9 N1 S1 118.42(13)
C7 N2 N3 119.27(13)
N2 N3 H1N 118.0(13)
N2 N3 H2N 108.4(14)
H1N N3 H2N 121(2)
O2 S1 O1 117.61(8)
O2 S1 N1 107.94(8)
O1 S1 N1 111.81(8)
O2 S1 C8 111.06(8)
O1 S1 C8 107.46(8)
N1 S1 C8 99.48(8)

loop_
_geom_bond_atom_site_label_1
_geom_bond_atom_site_label_2
_geom_bond_distance
C1 C2 1.390(2)
C1 C6 1.4068(19)
C1 N1 1.4234(19)
C2 C3 1.380(2)
C2 H2 0.9300
C3 C4 1.373(2)
C3 H3 0.9300
C4 C5 1.381(2)
C4 H4 0.9300
C5 C6 1.398(2)
C5 H5 0.9300
C6 C7 1.4761(18)
C7 N2 1.2801(17)
C7 C8 1.5063(19)
C8 S1 1.7532(15)
C8 H8A 0.9700
C8 H8B 0.9700
C9 N1 1.4616(19)
C9 H9A 0.9600
C9 H9B 0.9600
C9 H9C 0.9600
N1 S1 1.6338(14)
N2 N3 1.3721(18)
N3 H1N 0.86(2)
N3 H2N 0.790(19)
O1 S1 1.4278(12)
O2 S1 1.4270(12)

loop_
_geom_hbond_atom_site_label_D
_geom_hbond_atom_site_label_H
_geom_hbond_atom_site_label_A
_geom_hbond_site_symmetry_A
_geom_hbond_distance_DH
_geom_hbond_distance_HA
_geom_hbond_distance_DA
_geom_hbond_angle_DHA
N3 H1N O1 2_745 0.86(2) 2.46(2) 3.221(2) 147.7(17)
N3 H2N N2 3_855 0.790(19) 2.376(19) 3.094(2) 151.8(19)
C8 H8A O1 2_745 0.97 2.59 3.4178(19) 143.8

loop_
_geom_torsion_atom_site_label_1
_geom_torsion_atom_site_label_2
_geom_torsion_atom_site_label_3
_geom_torsion_atom_site_label_4
_geom_torsion
C6 C1 C2 C3 -0.9(2)
N1 C1 C2 C3 179.38(15)
C1 C2 C3 C4 -0.9(3)
C2 C3 C4 C5 1.7(3)
C3 C4 C5 C6 -0.7(3)
C4 C5 C6 C1 -1.1(2)
C4 C5 C6 C7 178.92(14)
C2 C1 C6 C5 1.9(2)
N1 C1 C6 C5 -178.42(13)
C2 C1 C6 C7 -178.15(13)
N1 C1 C6 C7 1.5(2)
C5 C6 C7 N2 2.4(2)
C1 C6 C7 N2 -177.54(13)
C5 C6 C7 C8 -178.13(13)
C1 C6 C7 C8 1.9(2)
N2 C7 C8 S1 145.78(13)
C6 C7 C8 S1 -33.65(17)
C2 C1 N1 C9 9.0(2)
C6 C1 N1 C9 -170.69(15)
C2 C1 N1 S1 -148.76(13)
C6 C1 N1 S1 31.55(18)
C6 C7 N2 N3 178.54(14)
C8 C7 N2 N3 -0.9(2)
C1 N1 S1 O2 -172.78(11)
C9 N1 S1 O2 28.97(17)
C1 N1 S1 O1 56.36(14)
C9 N1 S1 O1 -101.89(15)
C1 N1 S1 C8 -56.87(13)
C9 N1 S1 C8 144.88(15)
C7 C8 S1 O2 169.33(11)
C7 C8 S1 O1 -60.75(13)
C7 C8 S1 N1 55.82(12)

loop_
_cod_related_entry_id
_cod_related_entry_database
_cod_related_entry_code
1 ChemSpider 30656827
